data_7223304
loop_
_publ_author_name
'Tian, Lei'
'Cui, Can'
'Zhu, Cong'
'Yang, Hui-Hui'
'Li, Jian-Qiang'
'Zhao, Wei-Guang'

_publ_section_title
;
 Novel exocyclic enamides: synthesis and evaluation of the fungicidal
 activities of 5-methylene-2-(trifluoromethyl)morpholin-3-one derivatives
;
_journal_name_full 'RSC Adv.'
_journal_paper_doi 10.1039/C5RA20138A
_journal_year 2015
_chemical_formula_moiety 'C19 H16 F3 N O2'
_chemical_formula_sum 'C20 H20 N4 O4'
_chemical_formula_weight 380.40
_chemical_name_systematic
;
 ? 
;
_space_group_crystal_system triclinic
_space_group_IT_number 2
_space_group_name_Hall '-P 1'
_space_group_name_H-M_alt 'P -1'
_symmetry_space_group_name_Hall '-P 1'
_symmetry_space_group_name_H-M 'P -1'
_atom_sites_solution_hydrogens geom
_atom_sites_solution_primary direct
_atom_sites_solution_secondary difmap
_audit_creation_date 2012-04-10
_audit_creation_method
;
  Olex2 1.1
  (compiled 2011.11.01 svn.r2039, GUI svn.r3906)
;
_audit_update_record
;
2015-09-28 deposited with the CCDC.
2015-11-13 downloaded from the CCDC.
;
_cell_angle_alpha 68.911(9)
_cell_angle_beta 89.618(10)
_cell_angle_gamma 83.233(9)
_cell_formula_units_Z 4
_cell_length_a 10.474(3)
_cell_length_b 11.122(2)
_cell_length_c 14.777(4)
_cell_measurement_reflns_used 4929
_cell_measurement_temperature 113
_cell_measurement_theta_max 27.9
_cell_measurement_theta_min 1.5
_cell_volume 1593.7(7)
_computing_cell_refinement
;
CrystalClear-SM Expert 2.0 r2 (Rigaku, 2009)
;
_computing_data_collection
;
CrystalClear-SM Expert 2.0 r2 (Rigaku, 2009)
;
_computing_data_reduction
;
CrystalClear-SM Expert 2.0 r2 (Rigaku, 2009)
;
_computing_molecular_graphics
;
O. V. Dolomanov, L. J. Bourhis, R. J. Gildea, J. A. K. Howard and H. Puschmann,
OLEX2: a complete structure solution, refinement and analysis program.
J. Appl. Cryst. (2009). 42, 339-341.
;
_computing_publication_material
;
O. V. Dolomanov, L. J. Bourhis, R. J. Gildea, J. A. K. Howard and H. Puschmann,
OLEX2: a complete structure solution, refinement and analysis program.
J. Appl. Cryst. (2009). 42, 339-341.
;
_computing_structure_refinement
;
XL, G.M. Sheldrick, Acta Cryst.
(2008). A64, 112-122
;
_computing_structure_solution 'SHELXS-97 (Sheldrick, 1990)'
_diffrn_ambient_temperature 113
_diffrn_detector CCD
_diffrn_detector_area_resol_mean 28.5714
_diffrn_measured_fraction_theta_full 0.986
_diffrn_measured_fraction_theta_max 0.986
_diffrn_measurement_details
;
scan:
    Number of images: 90
               Slice: -110.0000 - 70.0000
         Image width: 2.0000
            Exp time: 3.0000
       Rotation axis: Omega
               Omega: 0.0000
                 Chi: 45.0000
                 Phi: 0.0000
                 XTD: 45.0236
              2theta: -19.9488
scan:
    Number of images: 70
               Slice: -110.0000 - 30.0000
         Image width: 2.0000
            Exp time: 3.0000
       Rotation axis: Omega
               Omega: 0.0000
                 Chi: 45.0000
                 Phi: 90.0000
                 XTD: 45.0236
              2theta: -19.9488
scan:
    Number of images: 60
               Slice: -110.0000 - 10.0000
         Image width: 2.0000
            Exp time: 3.0000
       Rotation axis: Omega
               Omega: 0.0000
                 Chi: 45.0000
                 Phi: 180.0000
                 XTD: 45.0236
              2theta: -19.9488
;
_diffrn_measurement_device
;
AFC10: Fixed Chi 2 circle
;
_diffrn_measurement_device_type
;
Rigaku Saturn724+ (2x2 bin mode)
;
_diffrn_measurement_method 'profile data from \w-scans'
_diffrn_measurement_specimen_support Fiber
_diffrn_orient_matrix_type d*Trek
_diffrn_orient_matrix_UB_11 -0.058044
_diffrn_orient_matrix_UB_12 -0.075846
_diffrn_orient_matrix_UB_13 -0.011689
_diffrn_orient_matrix_UB_21 -0.004870
_diffrn_orient_matrix_UB_22 0.004035
_diffrn_orient_matrix_UB_23 0.096904
_diffrn_orient_matrix_UB_31 -0.051704
_diffrn_orient_matrix_UB_32 0.040733
_diffrn_orient_matrix_UB_33 -0.030593
_diffrn_radiation_monochromator Multilayer
_diffrn_radiation_type Molybdenum
_diffrn_radiation_wavelength 0.71075
_diffrn_reflns_av_R_equivalents 0.0381
_diffrn_reflns_av_unetI/netI 0.0687
_diffrn_reflns_limit_h_max 13
_diffrn_reflns_limit_h_min -13
_diffrn_reflns_limit_k_max 14
_diffrn_reflns_limit_k_min -12
_diffrn_reflns_limit_l_max 19
_diffrn_reflns_limit_l_min -19
_diffrn_reflns_number 16896
_diffrn_reflns_theta_full 27.88
_diffrn_reflns_theta_max 27.88
_diffrn_reflns_theta_min 1.48
_diffrn_source 'Rotating Anode'
_diffrn_source_current 24.0
_diffrn_source_power 1.2
_diffrn_source_voltage 50.0
_exptl_absorpt_coefficient_mu 0.117
_exptl_absorpt_correction_T_max 1.000
_exptl_absorpt_correction_T_min 0.841
_exptl_absorpt_correction_type multi-scan
_exptl_crystal_colour Colorless
_exptl_crystal_density_diffrn 1.448
_exptl_crystal_density_method 'not measured'
_exptl_crystal_description Prism
_exptl_crystal_F_000 720
_exptl_crystal_size_max 0.2
_exptl_crystal_size_mid 0.2
_exptl_crystal_size_min 0.2
_refine_diff_density_max 1.120
_refine_diff_density_min -0.341
_refine_diff_density_rms 0.054
_refine_ls_extinction_method none
_refine_ls_goodness_of_fit_ref 1.071
_refine_ls_hydrogen_treatment mixed
_refine_ls_matrix_type full
_refine_ls_number_parameters 451
_refine_ls_number_reflns 7492
_refine_ls_number_restraints 0
_refine_ls_restrained_S_all 1.071
_refine_ls_R_factor_all 0.0622
_refine_ls_R_factor_gt 0.0401
_refine_ls_shift/su_max 0.001
_refine_ls_shift/su_mean 0.000
_refine_ls_structure_factor_coef Fsqd
_refine_ls_weighting_details 'calc w=1/[\s^2^(Fo^2^)+(0.0300P)^2^+0.0000P] where P=(Fo^2^+2Fc^2^)/3'
_refine_ls_weighting_scheme calc
_refine_ls_wR_factor_gt 0.0837
_refine_ls_wR_factor_ref 0.0890
_reflns_number_gt 4618
_reflns_number_total 7492
_reflns_threshold_expression >2sigma(I)
_cod_data_source_file c5ra20138a2.cif
_cod_data_source_block shelx
_cod_depositor_comments
;
The following automatic conversions were performed:

'_exptl_absorpt_correction_type' value 'Multi-scan' changed to
'multi-scan' according to
/usr/data/users/saulius/crontab/automatic-downloads/rss-feeds/RSC/lib/dictionaries/cif_core.dic
dictionary named 'cif_core.dic' version 2.4.2 from 2011-04-26.

Automatic conversion script
Id: cif_fix_values 4268 2015-11-12 08:31:59Z antanas 
;
_cod_original_formula_sum 'C20 H20 N4 O4 '
_cod_database_code 7223304

loop_
_space_group_symop_id
_space_group_symop_operation_xyz
1 'x, y, z'
2 '-x, -y, -z'

loop_
_atom_site_label
_atom_site_type_symbol
_atom_site_fract_x
_atom_site_fract_y
_atom_site_fract_z
_atom_site_U_iso_or_equiv
_atom_site_adp_type
_atom_site_occupancy
_atom_site_symmetry_multiplicity
_atom_site_calc_flag
_atom_site_refinement_flags
C1 C 0.25513(15) 0.39039(14) 0.38120(10) 0.0233(4) Uani 1 1 d .
H1A H 0.3307 0.4038 0.3397 0.028 Uiso 1 1 calc R
H1B H 0.2154 0.3174 0.3744 0.028 Uiso 1 1 calc R
C2 C 0.30042(14) 0.35327(14) 0.48577(10) 0.0189(3) Uani 1 1 d .
C3 C 0.30889(15) 0.22471(14) 0.54849(10) 0.0229(4) Uani 1 1 d .
H3 H 0.2792 0.1618 0.5268 0.027 Uiso 1 1 calc R
C4 C 0.36032(16) 0.18673(15) 0.64276(11) 0.0258(4) Uani 1 1 d .
H4 H 0.3654 0.0985 0.6850 0.031 Uiso 1 1 calc R
C5 C 0.40391(15) 0.27799(15) 0.67460(11) 0.0234(4) Uani 1 1 d .
H5 H 0.4396 0.2524 0.7387 0.028 Uiso 1 1 calc R
C6 C 0.39545(15) 0.40667(15) 0.61291(11) 0.0231(4) Uani 1 1 d .
H6 H 0.4251 0.4694 0.6348 0.028 Uiso 1 1 calc R
C7 C 0.34375(15) 0.44397(14) 0.51932(10) 0.0216(3) Uani 1 1 d .
H7 H 0.3378 0.5325 0.4776 0.026 Uiso 1 1 calc R
C8 C -0.01834(17) 0.38958(15) 0.41515(10) 0.0273(4) Uani 1 1 d .
H8A H 0.0357 0.3090 0.4351 0.033 Uiso 1 1 calc R
H8B H -0.1074 0.3916 0.4281 0.033 Uiso 1 1 calc R
C9 C 0.03084(15) 0.49991(15) 0.36895(10) 0.0197(3) Uani 1 1 d .
C10 C -0.05096(15) 0.62835(14) 0.33924(10) 0.0213(4) Uani 1 1 d .
H10A H -0.1427 0.6152 0.3379 0.026 Uiso 1 1 calc R
H10B H -0.0386 0.6693 0.3875 0.026 Uiso 1 1 calc R
C11 C 0.10872(14) 0.74393(14) 0.24686(10) 0.0173(3) Uani 1 1 d .
C12 C 0.20665(15) 0.62077(14) 0.28748(10) 0.0185(3) Uani 1 1 d .
C13 C 0.13484(16) 0.81150(14) 0.13832(10) 0.0217(4) Uani 1 1 d .
C14 C 0.12122(15) 0.83802(13) 0.30039(10) 0.0179(3) Uani 1 1 d .
C15 C 0.23976(16) 0.85195(14) 0.33474(10) 0.0238(4) Uani 1 1 d .
H15 H 0.3153 0.8008 0.3270 0.029 Uiso 1 1 calc R
C16 C 0.24787(17) 0.94085(15) 0.38053(11) 0.0298(4) Uani 1 1 d .
H16 H 0.3289 0.9507 0.4037 0.036 Uiso 1 1 calc R
C17 C 0.13739(19) 1.01476(16) 0.39212(11) 0.0314(4) Uani 1 1 d .
H17 H 0.1428 1.0743 0.4243 0.038 Uiso 1 1 calc R
C18 C 0.01970(17) 1.00265(15) 0.35736(11) 0.0288(4) Uani 1 1 d .
H18 H -0.0555 1.0543 0.3651 0.035 Uiso 1 1 calc R
C19 C 0.01110(16) 0.91462(14) 0.31090(10) 0.0223(4) Uani 1 1 d .
H19 H -0.0699 0.9069 0.2864 0.027 Uiso 1 1 calc R
N1 N 0.16141(12) 0.50881(11) 0.34583(8) 0.0193(3) Uani 1 1 d .
O1 O 0.31974(10) 0.62605(10) 0.26763(7) 0.0254(3) Uani 1 1 d .
O2 O -0.01846(10) 0.71318(9) 0.24481(7) 0.0199(2) Uani 1 1 d .
F1 F 0.03944(9) 0.90668(8) 0.09502(6) 0.0288(2) Uani 1 1 d .
F2 F 0.24343(9) 0.86648(8) 0.12417(6) 0.0282(2) Uani 1 1 d .
F3 F 0.14194(9) 0.72930(8) 0.09032(6) 0.0294(2) Uani 1 1 d .
C20 C 0.79134(16) 0.56799(15) 0.14199(10) 0.0239(4) Uani 1 1 d .
H20A H 0.8687 0.5173 0.1818 0.029 Uiso 1 1 calc R
H20B H 0.7669 0.6442 0.1609 0.029 Uiso 1 1 calc R
C21 C 0.82471(14) 0.61520(14) 0.03566(11) 0.0207(3) Uani 1 1 d .
C22 C 0.84997(16) 0.74212(15) -0.01109(11) 0.0279(4) Uani 1 1 d .
H22 H 0.8429 0.8003 0.0230 0.033 Uiso 1 1 calc R
C23 C 0.88554(17) 0.78523(16) -0.10721(12) 0.0337(4) Uani 1 1 d .
H23 H 0.9026 0.8724 -0.1383 0.040 Uiso 1 1 calc R
C24 C 0.89609(16) 0.70141(16) -0.15757(11) 0.0289(4) Uani 1 1 d .
H24 H 0.9204 0.7305 -0.2233 0.035 Uiso 1 1 calc R
C25 C 0.87101(16) 0.57527(16) -0.11164(11) 0.0260(4) Uani 1 1 d .
H25 H 0.8782 0.5174 -0.1460 0.031 Uiso 1 1 calc R
C26 C 0.83538(15) 0.53183(15) -0.01569(11) 0.0236(4) Uani 1 1 d .
H26 H 0.8182 0.4446 0.0150 0.028 Uiso 1 1 calc R
C27 C 0.53025(16) 0.67266(14) 0.07808(10) 0.0259(4) Uani 1 1 d .
H27A H 0.5950 0.7290 0.0663 0.031 Uiso 1 1 calc R
H27B H 0.4442 0.7068 0.0552 0.031 Uiso 1 1 calc R
C28 C 0.56012(15) 0.54604(14) 0.12668(10) 0.0184(3) Uani 1 1 d .
C29 C 0.46244(15) 0.45382(14) 0.14314(10) 0.0218(3) Uani 1 1 d .
H29A H 0.3751 0.5022 0.1356 0.026 Uiso 1 1 calc R
H29B H 0.4702 0.4126 0.0938 0.026 Uiso 1 1 calc R
C30 C 0.59991(15) 0.27792(14) 0.24981(10) 0.0181(3) Uani 1 1 d .
C31 C 0.71244(15) 0.35962(14) 0.22405(10) 0.0188(3) Uani 1 1 d .
C32 C 0.60879(17) 0.19955(15) 0.35984(11) 0.0248(4) Uani 1 1 d .
C33 C 0.60224(15) 0.18417(13) 0.19394(10) 0.0180(3) Uani 1 1 d .
C34 C 0.71608(16) 0.13978(14) 0.16008(10) 0.0225(4) Uani 1 1 d .
H34 H 0.7946 0.1698 0.1690 0.027 Uiso 1 1 calc R
C35 C 0.71455(17) 0.05177(15) 0.11330(11) 0.0282(4) Uani 1 1 d .
H35 H 0.7920 0.0217 0.0901 0.034 Uiso 1 1 calc R
C36 C 0.60037(19) 0.00779(15) 0.10044(11) 0.0313(4) Uani 1 1 d .
H36 H 0.5998 -0.0530 0.0688 0.038 Uiso 1 1 calc R
C37 C 0.48671(18) 0.05190(15) 0.13341(11) 0.0292(4) Uani 1 1 d .
H37 H 0.4084 0.0219 0.1241 0.035 Uiso 1 1 calc R
C38 C 0.48768(16) 0.14036(14) 0.18021(10) 0.0238(4) Uani 1 1 d .
H38 H 0.4099 0.1708 0.2028 0.029 Uiso 1 1 calc R
N2 N 0.68579(12) 0.48703(11) 0.16340(8) 0.0185(3) Uani 1 1 d .
O3 O 0.82040(11) 0.31004(10) 0.25711(8) 0.0282(3) Uani 1 1 d .
O4 O 0.47922(10) 0.35531(9) 0.23804(7) 0.0218(2) Uani 1 1 d .
F4 F 0.70676(9) 0.10391(8) 0.38580(6) 0.0297(2) Uani 1 1 d .
F5 F 0.50142(10) 0.14374(9) 0.38895(6) 0.0340(2) Uani 1 1 d .
F6 F 0.62249(10) 0.27535(8) 0.41091(6) 0.0349(3) Uani 1 1 d .

loop_
_atom_site_aniso_label
_atom_site_aniso_U_11
_atom_site_aniso_U_22
_atom_site_aniso_U_33
_atom_site_aniso_U_23
_atom_site_aniso_U_13
_atom_site_aniso_U_12
C1 0.0284(10) 0.0198(8) 0.0189(8) -0.0056(7) 0.0033(7) 0.0034(7)
C2 0.0170(9) 0.0197(8) 0.0178(8) -0.0053(7) 0.0029(6) 0.0011(6)
C3 0.0257(10) 0.0191(8) 0.0243(8) -0.0086(7) 0.0005(7) -0.0021(7)
C4 0.0288(10) 0.0197(8) 0.0227(8) -0.0019(7) -0.0008(7) 0.0025(7)
C5 0.0190(9) 0.0274(9) 0.0210(8) -0.0064(7) -0.0008(7) 0.0001(7)
C6 0.0180(9) 0.0259(9) 0.0268(9) -0.0109(7) 0.0024(7) -0.0041(7)
C7 0.0192(9) 0.0180(8) 0.0234(8) -0.0030(7) 0.0056(7) -0.0010(7)
C8 0.0317(11) 0.0248(9) 0.0256(9) -0.0087(7) 0.0018(8) -0.0055(8)
C9 0.0210(9) 0.0243(8) 0.0148(7) -0.0080(7) 0.0006(6) -0.0041(7)
C10 0.0189(9) 0.0250(9) 0.0168(8) -0.0032(7) 0.0028(7) -0.0049(7)
C11 0.0147(8) 0.0208(8) 0.0156(7) -0.0055(7) 0.0009(6) -0.0026(6)
C12 0.0207(9) 0.0220(8) 0.0142(7) -0.0082(6) 0.0013(7) -0.0022(7)
C13 0.0244(10) 0.0211(8) 0.0194(8) -0.0068(7) 0.0015(7) -0.0039(7)
C14 0.0224(9) 0.0168(8) 0.0118(7) -0.0022(6) 0.0012(6) -0.0022(6)
C15 0.0253(10) 0.0251(9) 0.0201(8) -0.0078(7) -0.0006(7) -0.0010(7)
C16 0.0361(11) 0.0292(10) 0.0230(9) -0.0071(8) -0.0058(8) -0.0066(8)
C17 0.0498(13) 0.0252(9) 0.0215(8) -0.0115(8) -0.0009(8) -0.0039(8)
C18 0.0356(11) 0.0213(9) 0.0272(9) -0.0082(7) 0.0031(8) 0.0031(7)
C19 0.0217(9) 0.0221(8) 0.0202(8) -0.0049(7) 0.0007(7) 0.0001(7)
N1 0.0217(8) 0.0179(7) 0.0165(6) -0.0051(5) 0.0023(5) 0.0005(5)
O1 0.0184(6) 0.0278(6) 0.0288(6) -0.0093(5) 0.0058(5) -0.0016(5)
O2 0.0182(6) 0.0222(6) 0.0163(5) -0.0025(5) -0.0002(4) -0.0051(5)
F1 0.0340(6) 0.0242(5) 0.0206(5) -0.0003(4) -0.0042(4) 0.0011(4)
F2 0.0296(6) 0.0313(5) 0.0232(5) -0.0066(4) 0.0076(4) -0.0131(4)
F3 0.0443(7) 0.0284(5) 0.0195(5) -0.0121(4) 0.0059(4) -0.0091(5)
C20 0.0250(10) 0.0232(9) 0.0257(8) -0.0099(7) -0.0016(7) -0.0081(7)
C21 0.0153(9) 0.0225(8) 0.0228(8) -0.0059(7) -0.0011(7) -0.0043(7)
C22 0.0291(10) 0.0232(9) 0.0334(9) -0.0114(8) 0.0042(8) -0.0080(7)
C23 0.0359(11) 0.0225(9) 0.0375(10) -0.0030(8) 0.0084(8) -0.0086(8)
C24 0.0232(10) 0.0349(10) 0.0229(9) -0.0036(8) 0.0023(7) -0.0040(8)
C25 0.0235(10) 0.0301(10) 0.0264(9) -0.0120(8) 0.0013(7) -0.0054(7)
C26 0.0233(9) 0.0211(8) 0.0253(8) -0.0061(7) -0.0020(7) -0.0054(7)
C27 0.0266(10) 0.0227(9) 0.0252(8) -0.0057(7) 0.0020(7) -0.0002(7)
C28 0.0198(9) 0.0210(8) 0.0151(7) -0.0081(7) 0.0016(6) -0.0004(6)
C29 0.0200(9) 0.0231(8) 0.0189(8) -0.0048(7) -0.0010(7) 0.0018(7)
C30 0.0175(9) 0.0183(8) 0.0167(8) -0.0052(6) 0.0011(6) 0.0009(6)
C31 0.0198(9) 0.0209(8) 0.0170(8) -0.0089(7) -0.0012(7) -0.0007(7)
C32 0.0315(11) 0.0213(9) 0.0224(8) -0.0094(7) 0.0028(7) -0.0023(7)
C33 0.0227(9) 0.0152(8) 0.0133(7) -0.0021(6) -0.0001(6) -0.0016(6)
C34 0.0243(9) 0.0230(8) 0.0188(8) -0.0065(7) 0.0016(7) -0.0011(7)
C35 0.0390(11) 0.0238(9) 0.0189(8) -0.0070(7) 0.0007(8) 0.0052(8)
C36 0.0558(14) 0.0185(9) 0.0187(8) -0.0070(7) -0.0058(8) -0.0003(8)
C37 0.0392(12) 0.0215(9) 0.0236(9) -0.0025(7) -0.0086(8) -0.0087(8)
C38 0.0260(10) 0.0216(9) 0.0196(8) -0.0026(7) -0.0012(7) -0.0027(7)
N2 0.0184(7) 0.0170(7) 0.0192(6) -0.0054(6) -0.0001(5) -0.0030(5)
O3 0.0216(7) 0.0255(6) 0.0345(7) -0.0077(5) -0.0065(5) -0.0003(5)
O4 0.0203(6) 0.0208(6) 0.0205(5) -0.0043(5) 0.0050(5) 0.0011(5)
F4 0.0393(6) 0.0216(5) 0.0225(5) -0.0037(4) -0.0042(4) 0.0046(4)
F5 0.0400(7) 0.0318(6) 0.0256(5) -0.0039(4) 0.0125(4) -0.0082(5)
F6 0.0587(8) 0.0272(5) 0.0206(5) -0.0118(4) 0.0001(5) -0.0013(5)

loop_
_atom_type_symbol
_atom_type_description
_atom_type_scat_dispersion_real
_atom_type_scat_dispersion_imag
_atom_type_scat_source
C C 0.0033 0.0016 'International Tables Vol C Tables 4.2.6.8 and 6.1.1.4'
H H 0.0000 0.0000 'International Tables Vol C Tables 4.2.6.8 and 6.1.1.4'
N N 0.0061 0.0033 'International Tables Vol C Tables 4.2.6.8 and 6.1.1.4'
O O 0.0106 0.0060 'International Tables Vol C Tables 4.2.6.8 and 6.1.1.4'
F F 0.0171 0.0103 'International Tables Vol C Tables 4.2.6.8 and 6.1.1.4'

loop_
_geom_angle_atom_site_label_1
_geom_angle_atom_site_label_2
_geom_angle_atom_site_label_3
_geom_angle
H1A C1 H1B 107.7
C2 C1 H1A 108.8
C2 C1 H1B 108.8
N1 C1 H1A 108.8
N1 C1 H1B 108.8
N1 C1 C2 113.71(11)
C3 C2 C1 120.03(13)
C3 C2 C7 118.54(13)
C7 C2 C1 121.23(13)
C2 C3 H3 119.5
C2 C3 C4 120.91(14)
C4 C3 H3 119.5
C3 C4 H4 120.1
C5 C4 C3 119.76(14)
C5 C4 H4 120.1
C4 C5 H5 120.1
C4 C5 C6 119.90(14)
C6 C5 H5 120.1
C5 C6 H6 120.0
C5 C6 C7 120.08(14)
C7 C6 H6 120.0
C2 C7 H7 119.6
C6 C7 C2 120.80(14)
C6 C7 H7 119.6
H8A C8 H8B 120.0
C9 C8 H8A 120.0
C9 C8 H8B 120.0
C8 C9 C10 121.19(15)
C8 C9 N1 124.96(15)
N1 C9 C10 113.83(13)
C9 C10 H10A 109.4
C9 C10 H10B 109.4
H10A C10 H10B 108.0
O2 C10 C9 111.00(12)
O2 C10 H10A 109.4
O2 C10 H10B 109.4
C12 C11 C13 107.65(11)
C14 C11 C12 111.71(12)
C14 C11 C13 109.44(11)
O2 C11 C12 111.68(12)
O2 C11 C13 103.16(11)
O2 C11 C14 112.71(12)
N1 C12 C11 117.44(13)
O1 C12 C11 119.76(14)
O1 C12 N1 122.80(14)
F1 C13 C11 110.31(12)
F2 C13 C11 112.97(12)
F2 C13 F1 106.53(12)
F2 C13 F3 107.45(12)
F3 C13 C11 112.19(12)
F3 C13 F1 107.04(12)
C15 C14 C11 121.69(13)
C15 C14 C19 119.56(14)
C19 C14 C11 118.69(14)
C14 C15 H15 119.9
C14 C15 C16 120.10(15)
C16 C15 H15 119.9
C15 C16 H16 120.1
C17 C16 C15 119.79(16)
C17 C16 H16 120.1
C16 C17 H17 119.7
C18 C17 C16 120.51(15)
C18 C17 H17 119.7
C17 C18 H18 120.0
C17 C18 C19 119.96(16)
C19 C18 H18 120.0
C14 C19 C18 120.06(16)
C14 C19 H19 120.0
C18 C19 H19 120.0
C9 N1 C1 119.14(13)
C12 N1 C1 116.93(13)
C12 N1 C9 123.84(13)
C11 O2 C10 110.71(10)
H20A C20 H20B 107.7
C21 C20 H20A 108.9
C21 C20 H20B 108.9
N2 C20 H20A 108.9
N2 C20 H20B 108.9
N2 C20 C21 113.23(11)
C22 C21 C20 120.22(13)
C22 C21 C26 118.60(14)
C26 C21 C20 121.13(13)
C21 C22 H22 119.6
C21 C22 C23 120.87(14)
C23 C22 H22 119.6
C22 C23 H23 120.0
C24 C23 C22 120.05(15)
C24 C23 H23 120.0
C23 C24 H24 120.3
C25 C24 C23 119.40(15)
C25 C24 H24 120.3
C24 C25 H25 119.6
C24 C25 C26 120.74(14)
C26 C25 H25 119.6
C21 C26 H26 119.8
C25 C26 C21 120.34(15)
C25 C26 H26 119.8
H27A C27 H27B 120.0
C28 C27 H27A 120.0
C28 C27 H27B 120.0
C27 C28 C29 121.59(15)
C27 C28 N2 123.72(15)
N2 C28 C29 114.64(12)
C28 C29 H29A 109.4
C28 C29 H29B 109.4
H29A C29 H29B 108.0
O4 C29 C28 111.24(12)
O4 C29 H29A 109.4
O4 C29 H29B 109.4
C31 C30 C32 108.45(12)
C31 C30 C33 111.80(12)
C32 C30 C33 109.56(11)
O4 C30 C31 112.43(12)
O4 C30 C32 102.35(11)
O4 C30 C33 111.76(12)
N2 C31 C30 117.50(13)
O3 C31 C30 119.64(13)
O3 C31 N2 122.86(14)
F4 C32 C30 112.80(12)
F4 C32 F5 106.62(12)
F4 C32 F6 107.69(13)
F5 C32 C30 110.80(13)
F6 C32 C30 111.60(12)
F6 C32 F5 107.03(12)
C34 C33 C30 121.86(14)
C38 C33 C30 118.39(13)
C38 C33 C34 119.72(13)
C33 C34 H34 120.0
C35 C34 C33 119.95(15)
C35 C34 H34 120.0
C34 C35 H35 120.0
C36 C35 C34 120.08(16)
C36 C35 H35 120.0
C35 C36 H36 119.8
C35 C36 C37 120.35(15)
C37 C36 H36 119.8
C36 C37 H37 120.1
C36 C37 C38 119.80(16)
C38 C37 H37 120.1
C33 C38 C37 120.10(15)
C33 C38 H38 119.9
C37 C38 H38 119.9
C28 N2 C20 118.67(12)
C31 N2 C20 118.04(13)
C31 N2 C28 123.12(13)
C30 O4 C29 111.30(11)

loop_
_geom_bond_atom_site_label_1
_geom_bond_atom_site_label_2
_geom_bond_distance
C1 H1A 0.9900
C1 H1B 0.9900
C1 C2 1.513(2)
C1 N1 1.4758(18)
C2 C3 1.389(2)
C2 C7 1.3929(19)
C3 H3 0.9500
C3 C4 1.394(2)
C4 H4 0.9500
C4 C5 1.384(2)
C5 H5 0.9500
C5 C6 1.385(2)
C6 H6 0.9500
C6 C7 1.386(2)
C7 H7 0.9500
C8 H8A 0.9500
C8 H8B 0.9500
C8 C9 1.334(2)
C9 C10 1.494(2)
C9 N1 1.4135(19)
C10 H10A 0.9900
C10 H10B 0.9900
C10 O2 1.4405(16)
C11 C12 1.541(2)
C11 C13 1.5451(19)
C11 C14 1.5385(19)
C11 O2 1.4169(17)
C12 N1 1.3710(18)
C12 O1 1.2214(18)
C13 F1 1.3417(17)
C13 F2 1.3341(17)
C13 F3 1.3396(15)
C14 C15 1.390(2)
C14 C19 1.393(2)
C15 H15 0.9500
C15 C16 1.395(2)
C16 H16 0.9500
C16 C17 1.385(2)
C17 H17 0.9500
C17 C18 1.378(2)
C18 H18 0.9500
C18 C19 1.394(2)
C19 H19 0.9500
C20 H20A 0.9900
C20 H20B 0.9900
C20 C21 1.519(2)
C20 N2 1.4690(18)
C21 C22 1.387(2)
C21 C26 1.3888(19)
C22 H22 0.9500
C22 C23 1.390(2)
C23 H23 0.9500
C23 C24 1.382(2)
C24 H24 0.9500
C24 C25 1.377(2)
C25 H25 0.9500
C25 C26 1.388(2)
C26 H26 0.9500
C27 H27A 0.9500
C27 H27B 0.9500
C27 C28 1.330(2)
C28 C29 1.491(2)
C28 N2 1.4168(19)
C29 H29A 0.9900
C29 H29B 0.9900
C29 O4 1.4318(17)
C30 C31 1.535(2)
C30 C32 1.541(2)
C30 C33 1.5435(18)
C30 O4 1.4170(17)
C31 N2 1.3731(18)
C31 O3 1.2198(18)
C32 F4 1.3363(18)
C32 F5 1.3420(18)
C32 F6 1.3374(16)
C33 C34 1.395(2)
C33 C38 1.389(2)
C34 H34 0.9500
C34 C35 1.3883(19)
C35 H35 0.9500
C35 C36 1.383(2)
C36 H36 0.9500
C36 C37 1.386(2)
C37 H37 0.9500
C37 C38 1.392(2)
C38 H38 0.9500

loop_
_geom_torsion_atom_site_label_1
_geom_torsion_atom_site_label_2
_geom_torsion_atom_site_label_3
_geom_torsion_atom_site_label_4
_geom_torsion
C1 C2 C3 C4 174.68(14)
C1 C2 C7 C6 -174.37(14)
C2 C1 N1 C9 -80.54(17)
C2 C1 N1 C12 102.79(15)
C2 C3 C4 C5 -0.1(2)
C3 C2 C7 C6 0.7(2)
C3 C4 C5 C6 0.4(2)
C4 C5 C6 C7 -0.2(2)
C5 C6 C7 C2 -0.4(2)
C7 C2 C3 C4 -0.4(2)
C8 C9 C10 O2 -140.35(13)
C8 C9 N1 C1 -5.3(2)
C8 C9 N1 C12 171.14(13)
C9 C10 O2 C11 -64.80(15)
C10 C9 N1 C1 173.05(11)
C10 C9 N1 C12 -10.54(19)
C11 C12 N1 C1 177.71(11)
C11 C12 N1 C9 1.21(19)
C11 C14 C15 C16 178.20(13)
C11 C14 C19 C18 -178.74(13)
C12 C11 C13 F1 169.50(12)
C12 C11 C13 F2 -71.40(15)
C12 C11 C13 F3 50.25(16)
C12 C11 C14 C15 34.71(19)
C12 C11 C14 C19 -147.92(13)
C12 C11 O2 C10 54.21(14)
C13 C11 C12 N1 -135.42(12)
C13 C11 C12 O1 45.04(18)
C13 C11 C14 C15 -84.41(16)
C13 C11 C14 C19 92.96(16)
C13 C11 O2 C10 169.55(10)
C14 C11 C12 N1 104.41(15)
C14 C11 C12 O1 -75.13(16)
C14 C11 C13 F1 -68.90(15)
C14 C11 C13 F2 50.20(16)
C14 C11 C13 F3 171.85(13)
C14 C11 O2 C10 -72.52(14)
C14 C15 C16 C17 0.3(2)
C15 C14 C19 C18 -1.3(2)
C15 C16 C17 C18 -1.0(2)
C16 C17 C18 C19 0.6(2)
C17 C18 C19 C14 0.6(2)
C19 C14 C15 C16 0.9(2)
N1 C1 C2 C3 135.62(15)
N1 C1 C2 C7 -49.4(2)
N1 C9 C10 O2 41.25(17)
O1 C12 N1 C1 -2.8(2)
O1 C12 N1 C9 -179.26(13)
O2 C11 C12 N1 -22.86(16)
O2 C11 C12 O1 157.60(12)
O2 C11 C13 F1 51.30(14)
O2 C11 C13 F2 170.40(11)
O2 C11 C13 F3 -67.95(14)
O2 C11 C14 C15 161.42(13)
O2 C11 C14 C19 -21.21(18)
C20 C21 C22 C23 177.45(15)
C20 C21 C26 C25 -177.39(14)
C21 C20 N2 C28 -68.75(16)
C21 C20 N2 C31 115.90(14)
C21 C22 C23 C24 0.0(3)
C22 C21 C26 C25 0.2(2)
C22 C23 C24 C25 0.0(3)
C23 C24 C25 C26 0.0(2)
C24 C25 C26 C21 -0.1(2)
C26 C21 C22 C23 -0.2(2)
C27 C28 C29 O4 -141.56(13)
C27 C28 N2 C20 -3.87(19)
C27 C28 N2 C31 171.23(13)
C28 C29 O4 C30 -62.97(14)
C29 C28 N2 C20 173.76(11)
C29 C28 N2 C31 -11.14(18)
C30 C31 N2 C20 177.06(11)
C30 C31 N2 C28 1.94(19)
C30 C33 C34 C35 177.62(13)
C30 C33 C38 C37 -177.57(13)
C31 C30 C32 F4 -71.07(15)
C31 C30 C32 F5 169.48(11)
C31 C30 C32 F6 50.32(17)
C31 C30 C33 C34 25.61(19)
C31 C30 C33 C38 -156.45(13)
C31 C30 O4 C29 52.93(14)
C32 C30 C31 N2 -134.97(13)
C32 C30 C31 O3 45.35(17)
C32 C30 C33 C34 -94.65(16)
C32 C30 C33 C38 83.29(16)
C32 C30 O4 C29 169.09(11)
C33 C30 C31 N2 104.12(14)
C33 C30 C31 O3 -75.56(16)
C33 C30 C32 F4 51.21(17)
C33 C30 C32 F5 -68.23(16)
C33 C30 C32 F6 172.60(13)
C33 C30 O4 C29 -73.76(14)
C33 C34 C35 C36 -0.2(2)
C34 C33 C38 C37 0.4(2)
C34 C35 C36 C37 0.5(2)
C35 C36 C37 C38 -0.4(2)
C36 C37 C38 C33 -0.1(2)
C38 C33 C34 C35 -0.3(2)
N2 C20 C21 C22 137.85(15)
N2 C20 C21 C26 -44.6(2)
N2 C28 C29 O4 40.75(16)
O3 C31 N2 C20 -3.3(2)
O3 C31 N2 C28 -178.39(13)
O4 C30 C31 N2 -22.53(17)
O4 C30 C31 O3 157.79(12)
O4 C30 C32 F4 169.93(12)
O4 C30 C32 F5 50.48(14)
O4 C30 C32 F6 -68.68(15)
O4 C30 C33 C34 152.64(13)
O4 C30 C33 C38 -29.43(17)
